data_4134006
loop_
_publ_author_name
'Mandal, Dipendu'
'Gupta, Richa'
'Jaiswal, Amit K.'
'Young, Rowan D.'

_publ_section_title
;
 Frustrated Lewis pair meditated selective single fluoride substitution in
 trifluoromethyl groups.
;
_journal_name_full 'Journal of the American Chemical Society'
_journal_paper_doi 10.1021/jacs.9b12167
_journal_year 2020
_chemical_formula_moiety 'C29 H28 F2 P, C2 F6 N O4 S2'
_chemical_formula_sum 'C31 H28 F8 N O4 P S2'
_chemical_formula_weight 725.63
_space_group_crystal_system monoclinic
_space_group_IT_number 14
_space_group_name_Hall '-P 2yn'
_space_group_name_H-M_alt 'P 1 21/n 1'
_atom_sites_solution_hydrogens geom
_atom_sites_solution_primary dual
_audit_creation_date 2019-07-14
_audit_creation_method
;
Olex2 1.2
(compiled 2018.05.29 svn.r3508 for OlexSys, GUI svn.r5506)
;
_cell_angle_alpha 90
_cell_angle_beta 96.9460(10)
_cell_angle_gamma 90
_cell_formula_units_Z 4
_cell_length_a 11.5732(4)
_cell_length_b 16.6147(6)
_cell_length_c 16.7556(6)
_cell_measurement_reflns_used 9776
_cell_measurement_temperature 100(2)
_cell_measurement_theta_max 28.61
_cell_measurement_theta_min 2.45
_cell_volume 3198.2(2)
_computing_cell_refinement 'SAINT V8.38A (?, 2016)'
_computing_data_reduction 'SAINT V8.38A (?, 2016)'
_computing_molecular_graphics 'Olex2 (Dolomanov et al., 2009)'
_computing_publication_material 'Olex2 (Dolomanov et al., 2009)'
_computing_structure_refinement 'XL (Sheldrick, 2008)'
_computing_structure_solution 'ShelXT (Sheldrick, 2015)'
_diffrn_ambient_temperature 99.99
_diffrn_measured_fraction_theta_full 0.998
_diffrn_measured_fraction_theta_max 0.998
_diffrn_measurement_device_type 'Bruker APEX-II CCD'
_diffrn_measurement_method '\f and \w scans'
_diffrn_radiation_type MoK\a
_diffrn_radiation_wavelength 0.71073
_diffrn_reflns_av_R_equivalents 0.0531
_diffrn_reflns_av_unetI/netI 0.0318
_diffrn_reflns_Laue_measured_fraction_full 0.998
_diffrn_reflns_Laue_measured_fraction_max 0.998
_diffrn_reflns_limit_h_max 14
_diffrn_reflns_limit_h_min -15
_diffrn_reflns_limit_k_max 22
_diffrn_reflns_limit_k_min -22
_diffrn_reflns_limit_l_max 22
_diffrn_reflns_limit_l_min -22
_diffrn_reflns_number 61809
_diffrn_reflns_point_group_measured_fraction_full 0.998
_diffrn_reflns_point_group_measured_fraction_max 0.998
_diffrn_reflns_theta_full 25.242
_diffrn_reflns_theta_max 28.719
_diffrn_reflns_theta_min 2.583
_diffrn_standards_number 0
_exptl_absorpt_coefficient_mu 0.301
_exptl_absorpt_correction_T_max 0.7458
_exptl_absorpt_correction_T_min 0.7087
_exptl_absorpt_correction_type multi-scan
_exptl_absorpt_process_details
'SADABS-2016/2 (Bruker,2016/2) was used for absorption correction. wR2(int) was 0.1070 before and 0.0640 after correction. The Ratio of minimum to maximum transmission is 0.9503. The \l/2 correction factor is Not present.'
_exptl_crystal_colour colourless
_exptl_crystal_colour_primary colourless
_exptl_crystal_density_diffrn 1.507
_exptl_crystal_description block
_exptl_crystal_F_000 1488
_exptl_crystal_size_max 0.372
_exptl_crystal_size_mid 0.294
_exptl_crystal_size_min 0.218
_refine_diff_density_max 0.567
_refine_diff_density_min -0.496
_refine_diff_density_rms 0.062
_refine_ls_extinction_method none
_refine_ls_goodness_of_fit_ref 1.071
_refine_ls_hydrogen_treatment constr
_refine_ls_matrix_type full
_refine_ls_number_parameters 458
_refine_ls_number_reflns 8274
_refine_ls_number_restraints 0
_refine_ls_restrained_S_all 1.071
_refine_ls_R_factor_all 0.0598
_refine_ls_R_factor_gt 0.0393
_refine_ls_shift/su_max 0.001
_refine_ls_shift/su_mean 0.000
_refine_ls_structure_factor_coef Fsqd
_refine_ls_weighting_details 'w=1/[\s^2^(Fo^2^)+(0.0338P)^2^+2.6958P] where P=(Fo^2^+2Fc^2^)/3'
_refine_ls_weighting_scheme calc
_refine_ls_wR_factor_gt 0.0864
_refine_ls_wR_factor_ref 0.1013
_reflns_Friedel_coverage 0.000
_reflns_number_gt 6474
_reflns_number_total 8274
_reflns_threshold_expression 'I > 2\s(I)'
_cod_data_source_file ja9b12167_si_005.cif
_cod_data_source_block mo_ry_bt_1_3a_0m
_cod_database_code 4134006
_shelx_shelxl_version_number 2016/6
_shelx_space_group_comment
;
The symmetry employed for this shelxl refinement is uniquely defined
by the following loop, which should always be used as a source of
symmetry information in preference to the above space-group names.
They are only intended as comments.
;
_shelx_estimated_absorpt_t_max 0.937
_shelx_estimated_absorpt_t_min 0.896
_olex2_refinement_description
;
1. Fixed Uiso
 At 1.2 times of:
  All C(H) groups
 At 1.5 times of:
  All C(H,H,H) groups
2. Others
 Fixed Sof: C24B(0.4) H24B(0.4) C28A(0.6) H28A(0.6) C27B(0.4) H27B(0.4)
 C25B(0.4) H25B(0.4) C26B(0.4) H26B(0.4) C29A(0.6) H29A(0.6) H29B(0.6)
 H29C(0.6) C29B(0.4) H29D(0.4) H29E(0.4) H29F(0.4) C24A(0.6) C25A(0.6)
 H25A(0.6) C26A(0.6) H26A(0.6) C27A(0.6) H27A(0.6) C28B(0.4)
3.a Aromatic/amide H refined with riding coordinates:
 C24B(H24B), C7(H7), C28A(H28A), C10(H10), C3(H3), C18(H18), C6(H6), C21(H21),
 C4(H4), C11(H11), C13(H13), C20(H20), C19(H19), C27B(H27B), C12(H12),
 C25B(H25B), C26B(H26B), C25A(H25A), C26A(H26A), C27A(H27A)
3.b Idealised Me refined as rotating group:
 C15(H15A,H15B,H15C), C22(H22A,H22B,H22C), C8(H8A,H8B,H8C), C29A(H29A,H29B,
 H29C), C29B(H29D,H29E,H29F)
;
_olex2_submission_special_instructions 'No special instructions were received'

loop_
_space_group_symop_operation_xyz
'x, y, z'
'-x+1/2, y+1/2, -z+1/2'
'-x, -y, -z'
'x-1/2, -y-1/2, z-1/2'

loop_
_atom_site_label
_atom_site_type_symbol
_atom_site_fract_x
_atom_site_fract_y
_atom_site_fract_z
_atom_site_U_iso_or_equiv
_atom_site_adp_type
_atom_site_occupancy
_atom_site_site_symmetry_order
_atom_site_calc_flag
_atom_site_refinement_flags_posn
_atom_site_refinement_flags_occupancy
_atom_site_disorder_assembly
_atom_site_disorder_group
P1 P 0.74796(4) 0.46157(3) 0.21982(3) 0.01536(9) Uani 1 1 d . . . .
S1 S 0.25838(4) 0.64871(3) 0.22687(3) 0.02415(11) Uani 1 1 d . . . .
S2 S 0.17016(4) 0.70475(3) 0.36387(3) 0.02524(11) Uani 1 1 d . . . .
F2 F 0.64929(9) 0.36331(6) 0.31022(6) 0.0227(2) Uani 1 1 d . . . .
F1 F 0.52342(8) 0.44183(7) 0.24108(6) 0.0237(2) Uani 1 1 d . . . .
F5 F 0.12035(10) 0.52511(8) 0.23606(8) 0.0353(3) Uani 1 1 d . . . .
F3 F 0.30196(10) 0.49741(7) 0.26333(8) 0.0373(3) Uani 1 1 d . . . .
F4 F 0.22857(13) 0.51857(8) 0.14088(8) 0.0433(3) Uani 1 1 d . . . .
F6 F 0.15312(15) 0.85634(8) 0.40001(9) 0.0519(4) Uani 1 1 d . . . .
O1 O 0.16531(14) 0.68766(9) 0.17806(8) 0.0338(3) Uani 1 1 d . . . .
F7 F 0.32854(14) 0.81197(9) 0.41303(10) 0.0568(4) Uani 1 1 d . . . .
O4 O 0.17829(14) 0.67922(9) 0.44564(8) 0.0338(3) Uani 1 1 d . . . .
O2 O 0.37354(13) 0.65564(9) 0.20457(10) 0.0362(4) Uani 1 1 d . . . .
F8 F 0.23971(17) 0.83412(8) 0.29543(9) 0.0626(5) Uani 1 1 d . . . .
O3 O 0.05684(13) 0.71166(11) 0.32004(9) 0.0404(4) Uani 1 1 d . . . .
N1 N 0.26391(15) 0.65914(10) 0.32072(10) 0.0291(4) Uani 1 1 d . . . .
C17 C 0.80628(16) 0.39904(11) 0.07602(11) 0.0222(4) Uani 1 1 d . . . .
C9 C 0.74472(15) 0.56264(10) 0.18042(10) 0.0166(3) Uani 1 1 d . . . .
C16 C 0.73070(15) 0.39275(10) 0.13601(10) 0.0189(3) Uani 1 1 d . . . .
C24B C 0.9288(12) 0.3741(7) 0.2845(8) 0.017(3) Uiso 0.4 1 d . P A 2
H24B H 0.894137 0.337076 0.245449 0.020 Uiso 0.4 1 calc R P A 2
C7 C 0.67228(16) 0.46819(11) 0.43448(11) 0.0231(4) Uani 1 1 d . . . .
H7 H 0.710585 0.417616 0.440885 0.028 Uiso 1 1 calc R . . .
C28A C 0.9096(5) 0.4988(3) 0.3419(3) 0.0165(12) Uani 0.6 1 d . P A 1
H28A H 0.865732 0.547149 0.341262 0.020 Uiso 0.6 1 calc R P A 1
C10 C 0.84686(15) 0.60886(10) 0.19484(10) 0.0193(3) Uani 1 1 d . . . .
H10 H 0.911035 0.588644 0.229810 0.023 Uiso 1 1 calc R . . .
C14 C 0.64952(16) 0.59125(10) 0.12693(10) 0.0202(3) Uani 1 1 d . . . .
C3 C 0.57338(16) 0.56985(11) 0.34907(11) 0.0231(4) Uani 1 1 d . . . .
H3 H 0.542942 0.588373 0.297110 0.028 Uiso 1 1 calc R . . .
C18 C 0.78722(18) 0.34730(12) 0.01047(12) 0.0288(4) Uani 1 1 d . . . .
H18 H 0.836910 0.350513 -0.030592 0.035 Uiso 1 1 calc R . . .
C23 C 0.87738(14) 0.44082(10) 0.28816(10) 0.0172(3) Uani 1 1 d . . . .
C1 C 0.62904(14) 0.44154(10) 0.28658(10) 0.0180(3) Uani 1 1 d . . . .
C15 C 0.53795(16) 0.54597(12) 0.10279(11) 0.0247(4) Uani 1 1 d . . . .
H15A H 0.555369 0.488848 0.095902 0.037 Uiso 1 1 calc GR . . .
H15B H 0.499483 0.567730 0.052044 0.037 Uiso 1 1 calc GR . . .
H15C H 0.486437 0.551892 0.144738 0.037 Uiso 1 1 calc GR . . .
C6 C 0.66067(17) 0.51600(12) 0.50101(11) 0.0271(4) Uani 1 1 d . . . .
H6 H 0.690011 0.497137 0.553055 0.033 Uiso 1 1 calc R . . .
C21 C 0.64208(16) 0.33464(11) 0.12929(12) 0.0242(4) Uani 1 1 d . . . .
H21 H 0.592878 0.329748 0.170489 0.029 Uiso 1 1 calc R . . .
C4 C 0.56440(17) 0.61718(12) 0.41624(12) 0.0277(4) Uani 1 1 d . . . .
H4 H 0.528475 0.668554 0.409705 0.033 Uiso 1 1 calc R . . .
C2 C 0.62734(15) 0.49497(10) 0.35839(10) 0.0192(3) Uani 1 1 d . . . .
C11 C 0.85556(18) 0.68318(11) 0.15904(11) 0.0258(4) Uani 1 1 d . . . .
H11 H 0.924957 0.713962 0.169246 0.031 Uiso 1 1 calc R . . .
C5 C 0.60705(17) 0.59081(12) 0.49303(11) 0.0273(4) Uani 1 1 d . . . .
C31 C 0.22544(16) 0.54126(11) 0.21651(12) 0.0247(4) Uani 1 1 d . . . .
C13 C 0.66142(19) 0.66697(11) 0.09292(11) 0.0286(4) Uani 1 1 d . . . .
H13 H 0.598033 0.688256 0.057954 0.034 Uiso 1 1 calc R . . .
C20 C 0.62592(18) 0.28432(12) 0.06288(13) 0.0301(4) Uani 1 1 d . . . .
H20 H 0.565592 0.245214 0.058306 0.036 Uiso 1 1 calc R . . .
C19 C 0.69835(19) 0.29149(13) 0.00329(13) 0.0328(5) Uani 1 1 d . . . .
H19 H 0.686787 0.257789 -0.042788 0.039 Uiso 1 1 calc R . . .
C22 C 0.90676(17) 0.45713(12) 0.07911(12) 0.0294(4) Uani 1 1 d . . . .
H22A H 0.877811 0.510328 0.061054 0.044 Uiso 1 1 calc GR . . .
H22B H 0.962613 0.437938 0.043868 0.044 Uiso 1 1 calc GR . . .
H22C H 0.945195 0.460898 0.134398 0.044 Uiso 1 1 calc GR . . .
C27B C 1.0270(7) 0.4699(5) 0.4002(5) 0.0173(18) Uiso 0.4 1 d . P A 2
H27B H 1.061949 0.503639 0.442043 0.021 Uiso 0.4 1 calc R P A 2
C12 C 0.7617(2) 0.71214(12) 0.10808(12) 0.0323(5) Uani 1 1 d . . . .
H12 H 0.766314 0.763356 0.083456 0.039 Uiso 1 1 calc R . . .
C8 C 0.5926(2) 0.64139(14) 0.56591(13) 0.0367(5) Uani 1 1 d . . . .
H8A H 0.596102 0.606731 0.613466 0.055 Uiso 1 1 calc GR . . .
H8B H 0.517208 0.668898 0.557925 0.055 Uiso 1 1 calc GR . . .
H8C H 0.655193 0.681396 0.573690 0.055 Uiso 1 1 calc GR . . .
C25B C 1.0303(17) 0.3482(12) 0.3308(9) 0.028(3) Uiso 0.4 1 d . P A 2
H25B H 1.063682 0.297108 0.322382 0.034 Uiso 0.4 1 calc R P A 2
C26B C 1.0784(9) 0.3984(5) 0.3876(6) 0.0236(19) Uiso 0.4 1 d . P A 2
H26B H 1.149007 0.384025 0.419348 0.028 Uiso 0.4 1 calc R P A 2
C32 C 0.2265(2) 0.80757(13) 0.36849(14) 0.0376(5) Uani 1 1 d . . . .
C29A C 0.9067(3) 0.29233(18) 0.23370(19) 0.0258(6) Uani 0.6 1 d . P A 1
H29A H 0.823922 0.279942 0.233733 0.039 Uiso 0.6 1 calc GR P A 1
H29B H 0.953464 0.245759 0.253749 0.039 Uiso 0.6 1 calc GR P A 1
H29C H 0.922074 0.304800 0.178797 0.039 Uiso 0.6 1 calc GR P A 1
C29B C 0.8777(4) 0.5773(3) 0.3763(3) 0.0201(8) Uani 0.4 1 d . P A 2
H29D H 0.931740 0.620143 0.365256 0.030 Uiso 0.4 1 calc GR P A 2
H29E H 0.866612 0.578390 0.433397 0.030 Uiso 0.4 1 calc GR P A 2
H29F H 0.802642 0.585687 0.343518 0.030 Uiso 0.4 1 calc GR P A 2
C24A C 0.9377(7) 0.3620(4) 0.2859(5) 0.0180(14) Uani 0.6 1 d . P A 1
C25A C 1.0320(9) 0.3548(6) 0.3462(6) 0.0314(18) Uani 0.6 1 d . P A 1
H25A H 1.074248 0.305593 0.350088 0.038 Uiso 0.6 1 calc R P A 1
C26A C 1.0678(5) 0.4163(3) 0.4016(3) 0.0299(11) Uani 0.6 1 d . P A 1
H26A H 1.133401 0.408398 0.440649 0.036 Uiso 0.6 1 calc R P A 1
C27A C 1.0072(5) 0.4886(3) 0.3990(3) 0.0234(11) Uani 0.6 1 d . P A 1
H27A H 1.031767 0.530671 0.435547 0.028 Uiso 0.6 1 calc R P A 1
C28B C 0.9278(8) 0.4955(6) 0.3557(5) 0.0118(19) Uiso 0.4 1 d . P A 2

loop_
_atom_site_aniso_label
_atom_site_aniso_U_11
_atom_site_aniso_U_22
_atom_site_aniso_U_33
_atom_site_aniso_U_23
_atom_site_aniso_U_13
_atom_site_aniso_U_12
P1 0.01288(19) 0.0162(2) 0.0170(2) 0.00236(16) 0.00185(15) -0.00002(15)
S1 0.0271(2) 0.0199(2) 0.0266(2) -0.00137(17) 0.00802(18) 0.00405(17)
S2 0.0317(2) 0.0251(2) 0.0189(2) -0.00082(17) 0.00305(18) 0.00489(18)
F2 0.0273(5) 0.0167(5) 0.0253(5) 0.0021(4) 0.0085(4) -0.0027(4)
F1 0.0140(5) 0.0347(6) 0.0223(5) -0.0062(4) 0.0013(4) -0.0018(4)
F5 0.0198(5) 0.0412(7) 0.0459(7) 0.0053(6) 0.0085(5) -0.0052(5)
F3 0.0275(6) 0.0227(6) 0.0601(8) 0.0015(6) -0.0010(6) 0.0048(5)
F4 0.0655(9) 0.0319(7) 0.0361(7) -0.0121(5) 0.0203(6) -0.0091(6)
F6 0.0836(11) 0.0285(7) 0.0476(8) -0.0051(6) 0.0244(8) 0.0148(7)
O1 0.0459(9) 0.0339(8) 0.0223(7) 0.0008(6) 0.0066(6) 0.0157(7)
F7 0.0580(10) 0.0449(9) 0.0681(10) -0.0134(7) 0.0105(8) -0.0175(7)
O4 0.0528(9) 0.0297(7) 0.0182(6) 0.0003(6) 0.0013(6) -0.0045(7)
O2 0.0337(8) 0.0252(7) 0.0532(10) -0.0034(7) 0.0195(7) -0.0058(6)
F8 0.1205(15) 0.0287(7) 0.0464(8) 0.0085(6) 0.0413(9) 0.0056(8)
O3 0.0302(8) 0.0632(11) 0.0276(8) -0.0087(7) 0.0022(6) 0.0160(7)
N1 0.0311(9) 0.0295(9) 0.0253(8) -0.0039(7) -0.0020(7) 0.0116(7)
C17 0.0231(9) 0.0200(8) 0.0248(9) 0.0002(7) 0.0079(7) -0.0009(7)
C9 0.0199(8) 0.0159(8) 0.0139(7) 0.0000(6) 0.0014(6) 0.0019(6)
C16 0.0196(8) 0.0158(8) 0.0217(8) -0.0001(6) 0.0043(6) 0.0012(6)
C7 0.0238(9) 0.0237(9) 0.0213(9) 0.0023(7) 0.0013(7) -0.0045(7)
C28A 0.013(2) 0.021(2) 0.014(2) 0.0051(16) -0.0022(17) -0.0003(14)
C10 0.0226(8) 0.0177(8) 0.0171(8) 0.0000(6) 0.0010(6) 0.0009(6)
C14 0.0246(9) 0.0193(8) 0.0156(8) -0.0024(6) -0.0018(7) 0.0053(7)
C3 0.0257(9) 0.0226(9) 0.0210(9) 0.0006(7) 0.0024(7) -0.0008(7)
C18 0.0327(10) 0.0282(10) 0.0276(10) -0.0060(8) 0.0125(8) -0.0029(8)
C23 0.0143(7) 0.0204(8) 0.0169(8) 0.0054(6) 0.0020(6) 0.0000(6)
C1 0.0145(7) 0.0192(8) 0.0203(8) 0.0015(6) 0.0025(6) 0.0002(6)
C15 0.0208(9) 0.0284(10) 0.0230(9) -0.0024(7) -0.0051(7) 0.0058(7)
C6 0.0300(10) 0.0321(10) 0.0186(9) 0.0019(7) 0.0006(7) -0.0120(8)
C21 0.0216(9) 0.0217(9) 0.0307(10) -0.0029(7) 0.0089(7) -0.0035(7)
C4 0.0313(10) 0.0226(9) 0.0303(10) -0.0042(8) 0.0085(8) -0.0020(8)
C2 0.0188(8) 0.0204(8) 0.0185(8) 0.0003(6) 0.0030(6) -0.0037(6)
C11 0.0358(10) 0.0167(8) 0.0238(9) 0.0010(7) -0.0008(8) -0.0050(7)
C5 0.0313(10) 0.0290(10) 0.0233(9) -0.0066(8) 0.0101(8) -0.0134(8)
C31 0.0211(9) 0.0254(9) 0.0286(9) -0.0017(7) 0.0072(7) -0.0005(7)
C13 0.0395(11) 0.0216(9) 0.0216(9) 0.0002(7) -0.0093(8) 0.0066(8)
C20 0.0280(10) 0.0246(10) 0.0385(11) -0.0103(8) 0.0079(8) -0.0074(8)
C19 0.0359(11) 0.0320(11) 0.0316(11) -0.0128(9) 0.0083(9) -0.0049(9)
C22 0.0313(10) 0.0286(10) 0.0315(10) -0.0061(8) 0.0170(8) -0.0092(8)
C12 0.0527(13) 0.0166(9) 0.0246(10) 0.0043(7) -0.0067(9) -0.0027(9)
C8 0.0435(12) 0.0393(12) 0.0300(11) -0.0126(9) 0.0148(9) -0.0162(10)
C32 0.0560(15) 0.0251(10) 0.0342(11) -0.0001(9) 0.0157(10) 0.0031(10)
C29A 0.0311(16) 0.0181(14) 0.0265(15) -0.0018(12) -0.0039(13) 0.0098(12)
C29B 0.022(2) 0.018(2) 0.020(2) -0.0062(16) 0.0029(16) -0.0023(16)
C24A 0.021(2) 0.008(2) 0.026(2) -0.0013(19) 0.0044(14) 0.0055(19)
C25A 0.025(2) 0.028(3) 0.039(5) 0.011(4) -0.006(3) 0.014(2)
C26A 0.026(2) 0.039(3) 0.020(2) -0.001(2) -0.0153(17) 0.000(2)
C27A 0.030(3) 0.019(2) 0.0198(19) -0.0010(16) -0.0021(16) -0.0035(19)

loop_
_atom_type_symbol
_atom_type_description
_atom_type_scat_dispersion_real
_atom_type_scat_dispersion_imag
_atom_type_scat_source
C C 0.0033 0.0016 'International Tables Vol C Tables 4.2.6.8 and 6.1.1.4'
H H 0.0000 0.0000 'International Tables Vol C Tables 4.2.6.8 and 6.1.1.4'
F F 0.0171 0.0103 'International Tables Vol C Tables 4.2.6.8 and 6.1.1.4'
N N 0.0061 0.0033 'International Tables Vol C Tables 4.2.6.8 and 6.1.1.4'
O O 0.0106 0.0060 'International Tables Vol C Tables 4.2.6.8 and 6.1.1.4'
P P 0.1023 0.0942 'International Tables Vol C Tables 4.2.6.8 and 6.1.1.4'
S S 0.1246 0.1234 'International Tables Vol C Tables 4.2.6.8 and 6.1.1.4'

loop_
_geom_angle_atom_site_label_1
_geom_angle_atom_site_label_2
_geom_angle_atom_site_label_3
_geom_angle
C9 P1 C16 108.06(8)
C9 P1 C23 112.89(8)
C9 P1 C1 113.16(8)
C16 P1 C23 112.21(8)
C16 P1 C1 109.07(8)
C23 P1 C1 101.37(7)
O1 S1 O2 118.43(10)
O1 S1 N1 117.32(8)
O1 S1 C31 104.72(9)
O2 S1 N1 108.96(10)
O2 S1 C31 104.10(8)
N1 S1 C31 100.65(9)
O4 S2 O3 117.88(10)
O4 S2 N1 109.26(9)
O4 S2 C32 104.81(10)
O3 S2 N1 116.42(9)
O3 S2 C32 104.33(11)
N1 S2 C32 102.00(10)
S2 N1 S1 124.46(11)
C16 C17 C22 124.34(16)
C18 C17 C16 117.58(16)
C18 C17 C22 118.08(16)
C10 C9 P1 117.78(13)
C10 C9 C14 119.94(15)
C14 C9 P1 121.64(13)
C17 C16 P1 119.14(13)
C21 C16 P1 120.66(13)
C21 C16 C17 120.19(16)
C23 C24B C25B 127.8(13)
C6 C7 C2 119.42(18)
C23 C28A C27A 120.6(5)
C11 C10 C9 121.16(17)
C9 C14 C15 125.33(16)
C13 C14 C9 116.98(17)
C13 C14 C15 117.68(16)
C4 C3 C2 119.48(17)
C19 C18 C17 121.98(18)
C24B C23 P1 119.7(6)
C24B C23 C28B 115.0(7)
C28A C23 P1 115.5(3)
C28A C23 C24A 123.9(4)
C24A C23 P1 120.5(3)
C28B C23 P1 125.1(3)
F2 C1 P1 103.00(10)
F2 C1 C2 110.40(14)
F1 C1 P1 109.53(11)
F1 C1 F2 106.01(13)
F1 C1 C2 110.49(13)
C2 C1 P1 116.67(12)
C5 C6 C7 121.36(18)
C20 C21 C16 120.38(17)
C3 C4 C5 121.24(18)
C7 C2 C3 120.12(17)
C7 C2 C1 120.47(16)
C3 C2 C1 119.27(15)
C10 C11 C12 119.03(18)
C6 C5 C4 118.37(17)
C6 C5 C8 120.85(19)
C4 C5 C8 120.77(19)
F5 C31 S1 111.18(13)
F5 C31 F3 108.03(15)
F5 C31 F4 108.09(16)
F3 C31 S1 111.28(13)
F4 C31 S1 109.78(13)
F4 C31 F3 108.37(16)
C12 C13 C14 122.54(18)
C19 C20 C21 119.49(18)
C18 C19 C20 120.34(18)
C26B C27B C28B 123.2(9)
C13 C12 C11 120.29(18)
C26B C25B C24B 117.0(16)
C25B C26B C27B 120.3(12)
F6 C32 S2 110.18(16)
F7 C32 S2 111.46(16)
F7 C32 F6 108.21(19)
F7 C32 F8 107.9(2)
F8 C32 S2 110.61(16)
F8 C32 F6 108.33(18)
C29A C24A C23 128.9(6)
C25A C24A C23 112.6(7)
C25A C24A C29A 118.4(7)
C24A C25A C26A 123.7(8)
C27A C26A C25A 120.0(6)
C26A C27A C28A 119.2(5)
C23 C28B C29B 125.3(6)
C27B C28B C23 116.5(7)
C27B C28B C29B 118.2(7)

loop_
_geom_bond_atom_site_label_1
_geom_bond_atom_site_label_2
_geom_bond_distance
P1 C9 1.8030(17)
P1 C16 1.8033(18)
P1 C23 1.8052(17)
P1 C1 1.9048(17)
S1 O1 1.4264(15)
S1 O2 1.4316(15)
S1 N1 1.5756(17)
S1 C31 1.829(2)
S2 O4 1.4265(14)
S2 O3 1.4281(16)
S2 N1 1.5697(17)
S2 C32 1.827(2)
F2 C1 1.3706(19)
F1 C1 1.3602(19)
F5 C31 1.325(2)
F3 C31 1.328(2)
F4 C31 1.327(2)
F6 C32 1.329(3)
F7 C32 1.320(3)
F8 C32 1.327(3)
C17 C16 1.414(2)
C17 C18 1.391(3)
C17 C22 1.507(3)
C9 C10 1.406(2)
C9 C14 1.416(2)
C16 C21 1.403(2)
C24B C23 1.263(11)
C24B C25B 1.40(2)
C7 C6 1.389(3)
C7 C2 1.391(2)
C28A C23 1.340(6)
C28A C27A 1.400(7)
C10 C11 1.382(2)
C14 C15 1.507(3)
C14 C13 1.395(3)
C3 C4 1.387(3)
C3 C2 1.392(3)
C18 C19 1.379(3)
C23 C24A 1.487(7)
C23 C28B 1.513(10)
C1 C2 1.497(2)
C6 C5 1.388(3)
C21 C20 1.386(3)
C4 C5 1.392(3)
C11 C12 1.384(3)
C5 C8 1.508(3)
C13 C12 1.379(3)
C20 C19 1.384(3)
C27B C26B 1.356(9)
C27B C28B 1.358(11)
C25B C26B 1.335(17)
C29A C24A 1.468(8)
C29B C28B 1.533(10)
C24A C25A 1.401(13)
C25A C26A 1.408(12)
C26A C27A 1.389(7)
